data_4003165
loop_
_publ_author_name
'Yao, Qingxia'
'Bermejo G\'omez, Antonio'
'Su, Jie'
'Pascanu, Vlad'
'Yun, Yifeng'
'Zheng, Haoquan'
'Chen, Hong'
'Liu, Leifeng'
'Abdelhamid, Hani Nasser'
'Mart\'in-Matute, Bel\'en'
'Zou, Xiaodong'

_publ_section_title
;
 Series of Highly Stable Isoreticular Lanthanide Metal--Organic Frameworks
 with Expanding Pore Size and Tunable Luminescent Properties
;
_journal_issue 15
_journal_name_full 'Chemistry of Materials'
_journal_page_first 5332
_journal_paper_doi 10.1021/acs.chemmater.5b01711
_journal_volume 27
_journal_year 2015
_chemical_formula_sum 'C21 H12 La N O7'
_chemical_formula_weight 529.23
_space_group_IT_number 155
_space_group_name_Hall 'R 3 2"'
_space_group_name_H-M_alt 'R 3 2 :H'
_symmetry_cell_setting trigonal
_symmetry_space_group_name_H-M 'R 3 2 :H'
_atom_sites_solution_hydrogens geom
_atom_sites_solution_primary direct
_atom_sites_solution_secondary difmap
_audit_creation_method SHELXL-97
_cell_angle_alpha 90.00
_cell_angle_beta 90.00
_cell_angle_gamma 120.00
_cell_formula_units_Z 9
_cell_length_a 24.313(2)
_cell_length_b 24.313(2)
_cell_length_c 13.184(2)
_cell_measurement_reflns_used 1700
_cell_measurement_temperature 473(2)
_cell_measurement_theta_max 27.7253
_cell_measurement_theta_min 3.2301
_cell_volume 6749.2(13)
_computing_structure_refinement 'SHELXL-97 (Sheldrick, 1997)'
_computing_structure_solution 'SHELXS-97 (Sheldrick, 1997)'
_diffrn_ambient_temperature 473(2)
_diffrn_measured_fraction_theta_full 0.997
_diffrn_measured_fraction_theta_max 0.930
_diffrn_radiation_monochromator graphite
_diffrn_radiation_source 'fine-focus sealed tube'
_diffrn_radiation_type MoK\a
_diffrn_radiation_wavelength 0.71073
_diffrn_reflns_av_R_equivalents 0.0813
_diffrn_reflns_av_sigmaI/netI 0.1820
_diffrn_reflns_limit_h_max 14
_diffrn_reflns_limit_h_min -30
_diffrn_reflns_limit_k_max 31
_diffrn_reflns_limit_k_min 0
_diffrn_reflns_limit_l_max 17
_diffrn_reflns_limit_l_min 0
_diffrn_reflns_number 6067
_diffrn_reflns_theta_full 25.00
_diffrn_reflns_theta_max 27.76
_diffrn_reflns_theta_min 3.24
_exptl_absorpt_coefficient_mu 1.453
_exptl_absorpt_correction_T_max 1.00000
_exptl_absorpt_correction_T_min 0.89470
_exptl_absorpt_correction_type multi-scan
_exptl_crystal_colour colorless
_exptl_crystal_density_diffrn 1.172
_exptl_crystal_density_method 'not measured'
_exptl_crystal_description prism
_exptl_crystal_F_000 2322
_exptl_crystal_size_max 0.25
_exptl_crystal_size_mid 0.2
_exptl_crystal_size_min 0.18
_platon_squeeze_details
;
;
_refine_diff_density_max 1.314
_refine_diff_density_min -1.658
_refine_diff_density_rms 0.124
_refine_ls_abs_structure_details 'Flack H D (1983), Acta Cryst. A39, 876-881'
_refine_ls_abs_structure_Flack 0.26(5)
_refine_ls_extinction_method none
_refine_ls_goodness_of_fit_ref 1.026
_refine_ls_hydrogen_treatment constr
_refine_ls_matrix_type full
_refine_ls_number_parameters 124
_refine_ls_number_reflns 3140
_refine_ls_number_restraints 4
_refine_ls_restrained_S_all 1.027
_refine_ls_R_factor_all 0.1352
_refine_ls_R_factor_gt 0.0695
_refine_ls_shift/su_max 0.001
_refine_ls_shift/su_mean 0.000
_refine_ls_structure_factor_coef Fsqd
_refine_ls_weighting_details 'calc w=1/[\s^2^(Fo^2^)+(0.0381P)^2^+0.0000P] where P=(Fo^2^+2Fc^2^)/3'
_refine_ls_weighting_scheme calc
_refine_ls_wR_factor_gt 0.1387
_refine_ls_wR_factor_ref 0.1554
_reflns_number_gt 1640
_reflns_number_total 3140
_reflns_threshold_expression >2sigma(I)
_cod_data_source_file cm5b01711_si_002.cif
_cod_data_source_block SUMOF-7I_473K_CCDC_1052123
_cod_depositor_comments
;
The following automatic conversions were performed:

data item '_symmetry_cell_setting' value 'Trigonal' was changed to
'trigonal' in accordance with the
/home/saulius/struct/COD-crude-data/automatic-downloads/DataCite-retrospective/ACS/depositions/lib/dictionaries/cif_core.dic
dictionary named 'cif_core.dic' version 2.4.2 last updated on
2011-04-26.

Automatic conversion script
Id: cif_fix_values 6909 2019-04-08 15:41:33Z antanas 
;
_cod_original_cell_volume 6749.2(15)
_cod_original_sg_symbol_H-M 'R 3 2'
_cod_database_code 4003165

loop_
_symmetry_equiv_pos_as_xyz
'x, y, z'
'-y, x-y, z'
'-x+y, -x, z'
'y, x, -z'
'x-y, -y, -z'
'-x, -x+y, -z'
'x+2/3, y+1/3, z+1/3'
'-y+2/3, x-y+1/3, z+1/3'
'-x+y+2/3, -x+1/3, z+1/3'
'y+2/3, x+1/3, -z+1/3'
'x-y+2/3, -y+1/3, -z+1/3'
'-x+2/3, -x+y+1/3, -z+1/3'
'x+1/3, y+2/3, z+2/3'
'-y+1/3, x-y+2/3, z+2/3'
'-x+y+1/3, -x+2/3, z+2/3'
'y+1/3, x+2/3, -z+2/3'
'x-y+1/3, -y+2/3, -z+2/3'
'-x+1/3, -x+y+2/3, -z+2/3'

loop_
_atom_site_label
_atom_site_type_symbol
_atom_site_fract_x
_atom_site_fract_y
_atom_site_fract_z
_atom_site_U_iso_or_equiv
_atom_site_adp_type
_atom_site_occupancy
_atom_site_symmetry_multiplicity
_atom_site_calc_flag
_atom_site_refinement_flags
La1 La 0.65366(3) -0.01301(3) 0.1667 0.0513(2) Uani 1 2 d S
O1 O 0.7674(3) 0.0383(3) 0.1053(5) 0.078(2) Uani 1 1 d .
O2 O 0.6468(4) -0.0724(3) 0.0026(5) 0.078(2) Uani 1 1 d .
O3 O 0.6675(4) -0.0943(4) 0.2483(6) 0.092(3) Uani 1 1 d .
O4 O 0.5221(16) -0.1446(16) 0.1667 0.417(18) Uiso 1 2 d S
N1 N 1.0000 0.3136(4) 0.0000 0.061(4) Uani 1 2 d S
C1 C 0.9424(2) 0.2557(3) 0.0132(5) 0.055(3) Uani 1 1 d G
C2 C 0.8868(3) 0.2505(3) -0.0257(5) 0.067(3) Uani 1 1 d G
H2 H 0.8878 0.2852 -0.0573 0.081 Uiso 1 1 calc R
C3 C 0.8298(3) 0.1935(3) -0.0174(5) 0.067(3) Uani 1 1 d G
H3 H 0.7927 0.1901 -0.0434 0.081 Uiso 1 1 calc R
C4 C 0.8284(3) 0.1417(3) 0.0298(5) 0.060(3) Uani 1 1 d G
C5 C 0.8840(3) 0.1469(3) 0.0687(4) 0.076(4) Uani 1 1 d G
H5 H 0.8830 0.1122 0.1003 0.091 Uiso 1 1 calc R
C6 C 0.9409(3) 0.2039(3) 0.0604(5) 0.071(4) Uani 1 1 d G
H6 H 0.9781 0.2074 0.0863 0.085 Uiso 1 1 calc R
C7 C 0.7705(5) 0.0791(6) 0.0459(9) 0.073(4) Uani 1 1 d .
C8 C 0.6667 -0.2973(6) 0.3333 0.050(4) Uani 1 2 d SD
C9 C 0.6938(5) -0.2544(5) 0.2578(8) 0.077(4) Uani 1 1 d D
H9 H 0.7131 -0.2635 0.2046 0.093 Uiso 1 1 calc R
C10 C 0.6939(5) -0.1970(5) 0.2565(8) 0.075(4) Uani 1 1 d D
H10 H 0.7130 -0.1696 0.2022 0.090 Uiso 1 1 calc R
C11 C 0.6667 -0.1788(5) 0.3333 0.052(4) Uani 1 2 d SD
C12 C 0.6667 -0.1160(6) 0.3333 0.073(5) Uani 1 2 d SD

loop_
_atom_site_aniso_label
_atom_site_aniso_U_11
_atom_site_aniso_U_22
_atom_site_aniso_U_33
_atom_site_aniso_U_23
_atom_site_aniso_U_13
_atom_site_aniso_U_12
La1 0.0460(3) 0.0460(3) 0.0649(5) 0.0011(2) -0.0011(2) 0.0251(4)
O1 0.059(4) 0.032(4) 0.102(6) 0.031(4) 0.020(4) -0.009(4)
O2 0.097(6) 0.046(4) 0.097(6) -0.009(4) -0.024(5) 0.040(4)
O3 0.137(6) 0.071(5) 0.112(6) 0.023(5) 0.011(6) 0.085(5)
N1 0.048(8) 0.029(5) 0.113(11) 0.010(4) 0.020(7) 0.024(4)
C1 0.036(6) 0.045(6) 0.090(9) 0.005(6) -0.005(6) 0.025(5)
C2 0.045(6) 0.023(6) 0.126(10) 0.008(6) 0.001(7) 0.012(5)
C3 0.059(7) 0.059(7) 0.093(9) 0.001(6) 0.000(7) 0.037(6)
C4 0.054(7) 0.054(7) 0.064(7) 0.006(6) 0.014(6) 0.021(6)
C5 0.038(6) 0.109(10) 0.084(8) 0.010(7) -0.004(6) 0.040(7)
C6 0.043(6) 0.079(8) 0.098(9) -0.007(7) -0.008(6) 0.036(6)
C7 0.033(7) 0.054(8) 0.089(9) -0.004(7) -0.022(6) -0.011(6)
C8 0.053(10) 0.061(8) 0.034(9) -0.001(4) -0.001(7) 0.026(5)
C9 0.097(8) 0.071(8) 0.095(9) -0.001(7) 0.010(7) 0.065(7)
C10 0.082(8) 0.058(7) 0.100(9) 0.021(7) 0.029(7) 0.047(7)
C11 0.044(9) 0.038(7) 0.076(11) -0.006(4) -0.011(8) 0.022(5)
C12 0.080(13) 0.048(8) 0.101(15) 0.010(6) 0.019(12) 0.040(6)

loop_
_atom_type_symbol
_atom_type_description
_atom_type_scat_dispersion_real
_atom_type_scat_dispersion_imag
_atom_type_scat_source
C C 0.0033 0.0016 'International Tables Vol C Tables 4.2.6.8 and 6.1.1.4'
H H 0.0000 0.0000 'International Tables Vol C Tables 4.2.6.8 and 6.1.1.4'
N N 0.0061 0.0033 'International Tables Vol C Tables 4.2.6.8 and 6.1.1.4'
O O 0.0106 0.0060 'International Tables Vol C Tables 4.2.6.8 and 6.1.1.4'
La La -0.2871 2.4523 'International Tables Vol C Tables 4.2.6.8 and 6.1.1.4'

loop_
_geom_angle_atom_site_label_1
_geom_angle_atom_site_label_2
_geom_angle_atom_site_label_3
_geom_angle
_geom_angle_site_symmetry_1
_geom_angle_site_symmetry_3
O3 La1 O3 140.3(4) . 10_545
O3 La1 O1 88.9(2) . .
O3 La1 O1 123.8(3) 10_545 .
O3 La1 O1 123.8(3) . 10_545
O3 La1 O1 88.9(2) 10_545 10_545
O1 La1 O1 75.2(4) . 10_545
O3 La1 O2 85.0(2) . .
O3 La1 O2 82.8(3) 10_545 .
O1 La1 O2 75.8(2) . .
O1 La1 O2 138.1(2) 10_545 .
O3 La1 O2 82.8(3) . 10_545
O3 La1 O2 85.0(2) 10_545 10_545
O1 La1 O2 138.1(2) . 10_545
O1 La1 O2 75.8(2) 10_545 10_545
O2 La1 O2 143.3(3) . 10_545
O3 La1 O2 75.7(3) . 8_545
O3 La1 O2 132.3(3) 10_545 8_545
O1 La1 O2 70.9(2) . 8_545
O1 La1 O2 48.1(2) 10_545 8_545
O2 La1 O2 141.45(12) . 8_545
O2 La1 O2 67.3(2) 10_545 8_545
O3 La1 O2 132.3(3) . 5
O3 La1 O2 75.7(3) 10_545 5
O1 La1 O2 48.1(2) . 5
O1 La1 O2 70.9(2) 10_545 5
O2 La1 O2 67.3(2) . 5
O2 La1 O2 141.45(12) 10_545 5
O2 La1 O2 102.1(3) 8_545 5
O3 La1 C7 112.0(3) . .
O3 La1 C7 101.1(3) 10_545 .
O1 La1 C7 23.4(3) . .
O1 La1 C7 66.1(3) 10_545 .
O2 La1 C7 75.3(3) . .
O2 La1 C7 141.2(3) 10_545 .
O2 La1 C7 81.4(3) 8_545 .
O2 La1 C7 25.8(3) 5 .
O3 La1 C7 101.1(3) . 10_545
O3 La1 C7 112.0(3) 10_545 10_545
O1 La1 C7 66.1(3) . 10_545
O1 La1 C7 23.4(3) 10_545 10_545
O2 La1 C7 141.2(3) . 10_545
O2 La1 C7 75.3(3) 10_545 10_545
O2 La1 C7 25.8(3) 8_545 10_545
O2 La1 C7 81.4(3) 5 10_545
C7 La1 C7 66.8(4) . 10_545
C7 O1 La1 102.2(8) . .
C7 O2 La1 130.1(7) 5 .
C7 O2 La1 82.3(6) 5 15_654
La1 O2 La1 107.7(2) . 15_654
C12 O3 La1 140.8(8) . .
C8 N1 C1 119.9(5) 13_554 .
C8 N1 C1 119.9(5) 13_554 6_765
C1 N1 C1 120.2(9) . 6_765
C2 C1 C6 120.0 . .
C2 C1 N1 118.7(5) . .
C6 C1 N1 121.3(5) . .
C3 C2 C1 120.0 . .
C4 C3 C2 120.0 . .
C5 C4 C3 120.0 . .
C5 C4 C7 114.9(7) . .
C3 C4 C7 125.1(7) . .
C4 C5 C6 120.0 . .
C5 C6 C1 120.0 . .
O1 C7 O2 121.7(10) . 5
O1 C7 C4 124.1(10) . .
O2 C7 C4 114.0(10) 5 .
O1 C7 La1 54.4(6) . .
O2 C7 La1 71.9(6) 5 .
C4 C7 La1 152.6(7) . .
C9 C8 C9 116.3(15) 18_655 .
C9 C8 N1 121.8(7) 18_655 7_445
C9 C8 N1 121.9(7) . 7_445
C8 C9 C10 122.5(12) . .
C9 C10 C11 123.0(10) . .
C10 C11 C10 112.7(12) . 18_655
C10 C11 C12 123.7(6) . .
C10 C11 C12 123.7(6) 18_655 .
O3 C12 O3 130.3(14) 18_655 .
O3 C12 C11 114.8(7) 18_655 .
O3 C12 C11 114.8(7) . .

loop_
_geom_bond_atom_site_label_1
_geom_bond_atom_site_label_2
_geom_bond_distance
_geom_bond_site_symmetry_2
La1 O3 2.417(7) .
La1 O3 2.417(7) 10_545
La1 O1 2.531(6) .
La1 O1 2.531(6) 10_545
La1 O2 2.559(7) .
La1 O2 2.559(7) 10_545
La1 O2 2.919(6) 8_545
La1 O2 2.919(6) 5
La1 C7 3.043(12) .
La1 C7 3.043(12) 10_545
O1 C7 1.236(13) .
O2 C7 1.338(13) 5
O2 La1 2.919(6) 15_654
O3 C12 1.235(8) .
N1 C8 1.358(17) 13_554
N1 C1 1.414(7) .
N1 C1 1.414(7) 6_765
C1 C2 1.3900 .
C1 C6 1.3900 .
C2 C3 1.3900 .
C3 C4 1.3900 .
C4 C5 1.3900 .
C4 C7 1.483(11) .
C5 C6 1.3900 .
C7 O2 1.338(13) 5
C8 C9 1.352(10) 18_655
C8 C9 1.352(10) .
C8 N1 1.358(17) 7_445
C9 C10 1.392(11) .
C10 C11 1.398(10) .
C11 C10 1.398(10) 18_655
C11 C12 1.526(14) .
C12 O3 1.235(8) 18_655

loop_
_platon_squeeze_void_nr
_platon_squeeze_void_average_x
_platon_squeeze_void_average_y
_platon_squeeze_void_average_z
_platon_squeeze_void_volume
_platon_squeeze_void_count_electrons
_platon_squeeze_void_content
1 0.000 0.000 -0.013 1012 193 ' '
2 0.333 0.667 0.003 1005 192 ' '
3 0.667 0.333 -0.042 1005 192 ' '
